data_4513660
loop_
_publ_author_name
'An, Cunbin'
'Guo, Xin'
'Baumgarten, Martin'

_publ_section_title
;
 Highly Ordered Phenanthroline-Fused Azaacene
;
_journal_issue 11
_journal_name_full 'Crystal Growth &amp; Design'
_journal_page_first 5240
_journal_paper_doi 10.1021/acs.cgd.5b00701
_journal_volume 15
_journal_year 2015
_chemical_formula_moiety 'C40 H48 N6 S Si2, C H2 Cl2'
_chemical_formula_sum 'C41 H50 Cl2 N6 S Si2'
_chemical_formula_weight 786.01
_chemical_name_systematic
;
 ?
;
_space_group_crystal_system triclinic
_space_group_IT_number 2
_space_group_name_Hall '-P 1'
_space_group_name_H-M_alt 'P -1'
_symmetry_space_group_name_Hall '-P 1'
_symmetry_space_group_name_H-M 'P -1'
_atom_sites_solution_hydrogens geom
_audit_creation_method SHELXL-2014
_cell_angle_alpha 70.798(5)
_cell_angle_beta 85.053(6)
_cell_angle_gamma 82.202(6)
_cell_formula_units_Z 2
_cell_length_a 8.0609(6)
_cell_length_b 16.2948(11)
_cell_length_c 17.4620(12)
_cell_measurement_reflns_used 25749
_cell_measurement_temperature 193(2)
_cell_measurement_theta_max 67.46
_cell_measurement_theta_min 2.68
_cell_volume 2143.9(3)
_computing_cell_refinement 'STOE X-AREA'
_computing_data_collection 'STOE X-AREA'
_computing_data_reduction 'STOE X-RED'
_computing_structure_refinement 'SHELXL-2014 (Sheldrick, 2014)'
_computing_structure_solution SIR-2004
_diffrn_ambient_temperature 193(2)
_diffrn_detector 'image plate (34 cm diameter)'
_diffrn_detector_area_resol_mean 6.67
_diffrn_detector_type STOE
_diffrn_measured_fraction_theta_full 0.943
_diffrn_measured_fraction_theta_max 0.940
_diffrn_measurement_details ' 1076 frames, detector distance = 40 mm'
_diffrn_measurement_device '2-circle goniometer'
_diffrn_measurement_device_type 'STOE IPDS 2T'
_diffrn_measurement_method 'rotation method'
_diffrn_radiation_type CuK\a
_diffrn_radiation_wavelength 1.54178
_diffrn_reflns_av_R_equivalents 0.1508
_diffrn_reflns_av_unetI/netI 0.0942
_diffrn_reflns_laue_measured_fraction_full 0.943
_diffrn_reflns_laue_measured_fraction_max 0.940
_diffrn_reflns_limit_h_max 9
_diffrn_reflns_limit_h_min -9
_diffrn_reflns_limit_k_max 17
_diffrn_reflns_limit_k_min -19
_diffrn_reflns_limit_l_max 20
_diffrn_reflns_limit_l_min -20
_diffrn_reflns_number 25974
_diffrn_reflns_point_group_measured_fraction_full 0.943
_diffrn_reflns_point_group_measured_fraction_max 0.940
_diffrn_reflns_theta_full 67.679
_diffrn_reflns_theta_max 67.816
_diffrn_reflns_theta_min 2.890
_diffrn_source 'Incoatec microSource Cu'
_exptl_absorpt_coefficient_mu 2.626
_exptl_absorpt_correction_T_max 0.9383
_exptl_absorpt_correction_T_min 0.3168
_exptl_absorpt_correction_type integration
_exptl_crystal_colour red
_exptl_crystal_density_diffrn 1.218
_exptl_crystal_description needle
_exptl_crystal_F_000 832
_exptl_crystal_size_max 0.600
_exptl_crystal_size_mid 0.040
_exptl_crystal_size_min 0.030
_refine_diff_density_max 1.136
_refine_diff_density_min -0.679
_refine_diff_density_rms 0.164
_refine_ls_extinction_coef 0.0049(9)
_refine_ls_extinction_expression Fc^*^=kFc[1+0.001xFc^2^\l^3^/sin(2\q)]^-1/4^
_refine_ls_extinction_method SHELXL
_refine_ls_goodness_of_fit_ref 1.805
_refine_ls_hydrogen_treatment constr
_refine_ls_matrix_type full
_refine_ls_number_parameters 524
_refine_ls_number_reflns 7321
_refine_ls_number_restraints 66
_refine_ls_restrained_S_all 1.805
_refine_ls_R_factor_all 0.2024
_refine_ls_R_factor_gt 0.1389
_refine_ls_shift/su_max 0.000
_refine_ls_shift/su_mean 0.000
_refine_ls_structure_factor_coef Fsqd
_refine_ls_weighting_details 'w=1/[\s^2^(Fo^2^)+(0.1000P)^2^] where P=(Fo^2^+2Fc^2^)/3'
_refine_ls_weighting_scheme calc
_refine_ls_wR_factor_gt 0.3076
_refine_ls_wR_factor_ref 0.3425
_reflns_Friedel_coverage 0.000
_reflns_number_gt 3754
_reflns_number_total 7321
_reflns_threshold_expression 'I > 2\s(I)'
_cod_data_source_file cg5b00701_si_002.cif
_cod_data_source_block TIPS-PhNTQ
_cod_depositor_comments 'Adding full bibliography for 4513659--4513660.cif.'
_cod_database_code 4513660
_shelx_space_group_comment
;
The symmetry employed for this shelxl refinement is uniquely defined
by the following loop, which should always be used as a source of
symmetry information in preference to the above space-group names.
They are only intended as comments.
;
_shelx_estimated_absorpt_t_min 0.302
_shelx_estimated_absorpt_t_max 0.925
_shelxl_version_number 2014-3

loop_
_space_group_symop_operation_xyz
'x, y, z'
'-x, -y, -z'

loop_
_atom_site_label
_atom_site_type_symbol
_atom_site_fract_x
_atom_site_fract_y
_atom_site_fract_z
_atom_site_U_iso_or_equiv
_atom_site_adp_type
_atom_site_occupancy
_atom_site_site_symmetry_order
_atom_site_calc_flag
_atom_site_refinement_flags_posn
_atom_site_refinement_flags_adp
_atom_site_refinement_flags_occupancy
_atom_site_disorder_assembly
_atom_site_disorder_group
Si1 Si 0.7362(3) 0.25382(17) 0.78712(14) 0.0715(7) Uani 1 1 d . . . . .
Si2 Si 0.3840(3) 0.26932(18) 0.13854(14) 0.0745(8) Uani 1 1 d . . . . .
S1 S 0.3871(3) 0.46931(13) 0.42012(13) 0.0675(6) Uani 1 1 d . . . . .
N2 N 0.4826(8) 0.4081(4) 0.4978(4) 0.0584(16) Uani 1 1 d . . . . .
C3 C 0.5214(9) 0.3283(4) 0.4881(4) 0.0515(17) Uani 1 1 d . . . . .
C4 C 0.6083(9) 0.2541(4) 0.5429(4) 0.0533(17) Uani 1 1 d . . . . .
C5 C 0.6410(9) 0.1797(4) 0.5180(4) 0.0525(17) Uani 1 1 d . . . . .
N6 N 0.7315(8) 0.1072(4) 0.5692(4) 0.0556(15) Uani 1 1 d . . . . .
C7 C 0.7610(9) 0.0380(4) 0.5466(4) 0.0507(17) Uani 1 1 d . . . . .
C8 C 0.8663(9) -0.0391(4) 0.5989(4) 0.0535(18) Uani 1 1 d . . . . .
C9 C 0.9334(10) -0.0357(5) 0.6683(5) 0.063(2) Uani 1 1 d . . . . .
H9 H 0.9101 0.0152 0.6843 0.076 Uiso 1 1 calc R U . . .
C10 C 1.0350(11) -0.1080(5) 0.7138(5) 0.072(2) Uani 1 1 d . . . . .
H10 H 1.0820 -0.1082 0.7619 0.086 Uiso 1 1 calc R U . . .
C11 C 1.0657(10) -0.1792(5) 0.6871(5) 0.068(2) Uani 1 1 d . . . . .
H11 H 1.1369 -0.2280 0.7182 0.082 Uiso 1 1 calc R U . . .
N12 N 1.0046(8) -0.1859(4) 0.6217(4) 0.0639(17) Uani 1 1 d . . . . .
C13 C 0.9043(9) -0.1136(4) 0.5779(4) 0.0537(18) Uani 1 1 d . . . . .
C14 C 0.8356(9) -0.1204(4) 0.5045(4) 0.0525(17) Uani 1 1 d . . . . .
N15 N 0.8725(9) -0.1959(4) 0.4885(4) 0.0659(18) Uani 1 1 d . . . . .
C16 C 0.8121(11) -0.2018(6) 0.4211(6) 0.074(2) Uani 1 1 d . . . . .
H16 H 0.8375 -0.2552 0.4095 0.089 Uiso 1 1 calc R U . . .
C17 C 0.7139(11) -0.1331(5) 0.3674(5) 0.069(2) Uani 1 1 d . . . . .
H17 H 0.6743 -0.1400 0.3204 0.082 Uiso 1 1 calc R U . . .
C18 C 0.6757(10) -0.0557(5) 0.3833(5) 0.0611(19) Uani 1 1 d . . . . .
H18 H 0.6094 -0.0082 0.3476 0.073 Uiso 1 1 calc R U . . .
C19 C 0.7364(9) -0.0478(4) 0.4537(4) 0.0519(17) Uani 1 1 d . . . . .
C20 C 0.7020(9) 0.0327(4) 0.4734(4) 0.0513(17) Uani 1 1 d . . . . .
N21 N 0.6136(7) 0.1012(4) 0.4229(3) 0.0520(14) Uani 1 1 d . . . . .
C22 C 0.5842(9) 0.1755(4) 0.4440(4) 0.0490(16) Uani 1 1 d . . . . .
C23 C 0.4939(9) 0.2500(5) 0.3892(4) 0.0528(17) Uani 1 1 d . . . . .
C24 C 0.4639(9) 0.3254(4) 0.4125(4) 0.0531(17) Uani 1 1 d . . . . .
N25 N 0.3841(8) 0.4042(4) 0.3676(4) 0.0612(16) Uani 1 1 d . . . . .
C26 C 0.6568(10) 0.2553(5) 0.6188(5) 0.0579(19) Uani 1 1 d . . . . .
C27 C 0.6922(11) 0.2561(5) 0.6860(5) 0.068(2) Uani 1 1 d . . . . .
C28 C 0.8784(17) 0.3440(12) 0.7727(9) 0.140(6) Uani 1 1 d . . . . .
H28 H 0.7942 0.3968 0.7547 0.168 Uiso 1 1 calc R U . . .
C29 C 0.989(2) 0.3619(10) 0.7084(8) 0.155(6) Uani 1 1 d . . . . .
H29A H 0.9402 0.3541 0.6620 0.233 Uiso 1 1 calc R U . . .
H29B H 1.0135 0.4225 0.6944 0.233 Uiso 1 1 calc R U . . .
H29C H 1.0923 0.3221 0.7220 0.233 Uiso 1 1 calc R U . . .
C30 C 0.9197(17) 0.3506(11) 0.8505(8) 0.140(6) Uani 1 1 d . . . . .
H30A H 0.8256 0.3353 0.8900 0.211 Uiso 1 1 calc R U . . .
H30B H 1.0199 0.3103 0.8705 0.211 Uiso 1 1 calc R U . . .
H30C H 0.9411 0.4106 0.8429 0.211 Uiso 1 1 calc R U . . .
C31 C 0.5308(11) 0.2778(6) 0.8385(6) 0.078(2) Uani 1 1 d . . . . .
H31 H 0.5543 0.2739 0.8950 0.093 Uiso 1 1 calc R U . . .
C32 C 0.4481(15) 0.3709(8) 0.7970(7) 0.111(4) Uani 1 1 d . . . . .
H32A H 0.5274 0.4129 0.7927 0.166 Uiso 1 1 calc R U . . .
H32B H 0.4162 0.3759 0.7426 0.166 Uiso 1 1 calc R U . . .
H32C H 0.3480 0.3832 0.8292 0.166 Uiso 1 1 calc R U . . .
C33 C 0.4080(14) 0.2118(9) 0.8455(7) 0.112(4) Uani 1 1 d . . . . .
H33A H 0.4614 0.1525 0.8720 0.168 Uiso 1 1 calc R U . . .
H33B H 0.3079 0.2239 0.8778 0.168 Uiso 1 1 calc R U . . .
H33C H 0.3760 0.2166 0.7912 0.168 Uiso 1 1 calc R U . . .
C34 C 0.8226(15) 0.1363(8) 0.8415(6) 0.106(4) Uani 1 1 d . . . . .
H34 H 0.7366 0.0996 0.8367 0.127 Uiso 1 1 calc R U . . .
C35 C 0.9804(17) 0.1033(9) 0.8060(8) 0.132(5) Uani 1 1 d . . . . .
H35A H 0.9695 0.1156 0.7477 0.199 Uiso 1 1 calc R U . . .
H35B H 1.0728 0.1324 0.8144 0.199 Uiso 1 1 calc R U . . .
H35C H 1.0036 0.0400 0.8324 0.199 Uiso 1 1 calc R U . . .
C36 C 0.8362(19) 0.1176(10) 0.9342(7) 0.156(7) Uani 1 1 d . . . . .
H36A H 0.7306 0.1399 0.9565 0.234 Uiso 1 1 calc R U . . .
H36B H 0.8586 0.0544 0.9612 0.234 Uiso 1 1 calc R U . . .
H36C H 0.9278 0.1468 0.9432 0.234 Uiso 1 1 calc R U . . .
C37 C 0.4478(10) 0.2496(5) 0.3136(4) 0.0572(18) Uani 1 1 d . . . . .
C38 C 0.4141(10) 0.2529(5) 0.2444(5) 0.068(2) Uani 1 1 d . . . . .
C39 C 0.5643(19) 0.3034(11) 0.0771(10) 0.092(5) Uani 0.65 1 d D U P A 1
H39 H 0.5381 0.3131 0.0196 0.110 Uiso 0.65 1 calc R U P A 1
C40 C 0.724(2) 0.2367(14) 0.0963(12) 0.117(6) Uani 0.65 1 d D U P A 1
H40A H 0.6991 0.1803 0.0940 0.176 Uiso 0.65 1 calc R U P A 1
H40B H 0.8139 0.2581 0.0564 0.176 Uiso 0.65 1 calc R U P A 1
H40C H 0.7582 0.2294 0.1508 0.176 Uiso 0.65 1 calc R U P A 1
C41 C 0.607(3) 0.3899(14) 0.0814(18) 0.138(9) Uani 0.65 1 d D U P A 1
H41A H 0.5086 0.4335 0.0694 0.208 Uiso 0.65 1 calc R U P A 1
H41B H 0.6430 0.3816 0.1359 0.208 Uiso 0.65 1 calc R U P A 1
H41C H 0.6986 0.4103 0.0415 0.208 Uiso 0.65 1 calc R U P A 1
C39A C 0.551(4) 0.356(2) 0.084(2) 0.087(9) Uani 0.35 1 d D U P A 2
H39A H 0.5212 0.3819 0.0259 0.104 Uiso 0.35 1 calc R U P A 2
C40A C 0.538(5) 0.434(2) 0.117(2) 0.126(13) Uani 0.35 1 d D U P A 2
H40D H 0.4209 0.4603 0.1167 0.189 Uiso 0.35 1 calc R U P A 2
H40E H 0.5764 0.4134 0.1724 0.189 Uiso 0.35 1 calc R U P A 2
H40F H 0.6078 0.4779 0.0823 0.189 Uiso 0.35 1 calc R U P A 2
C41A C 0.733(5) 0.315(4) 0.084(4) 0.20(3) Uani 0.35 1 d D U P A 2
H41D H 0.7399 0.2655 0.0630 0.302 Uiso 0.35 1 calc R U P A 2
H41E H 0.8034 0.3583 0.0493 0.302 Uiso 0.35 1 calc R U P A 2
H41F H 0.7720 0.2939 0.1394 0.302 Uiso 0.35 1 calc R U P A 2
C42 C 0.1810(14) 0.3354(8) 0.1090(6) 0.104(4) Uani 1 1 d D . . . .
H42 H 0.0901 0.2973 0.1333 0.125 Uiso 0.51 1 calc R U P B 1
H42A H 0.1095 0.2866 0.1216 0.125 Uiso 0.49 1 calc R U P C 2
C43 C 0.1608(15) 0.3724(8) 0.0166(6) 0.115(4) Uani 1 1 d . . . . .
H43A H 0.2286 0.3337 -0.0096 0.172 Uiso 1 1 calc R U . . .
H43B H 0.0427 0.3762 0.0050 0.172 Uiso 1 1 calc R U . . .
H43C H 0.1982 0.4308 -0.0043 0.172 Uiso 1 1 calc R U . . .
C44 C 0.152(3) 0.4132(15) 0.1405(15) 0.101(8) Uani 0.51 1 d D U P D 1
H44A H 0.1640 0.3926 0.1994 0.152 Uiso 0.51 1 calc R U P D 1
H44B H 0.2351 0.4538 0.1144 0.152 Uiso 0.51 1 calc R U P D 1
H44C H 0.0392 0.4432 0.1280 0.152 Uiso 0.51 1 calc R U P D 1
C44A C 0.089(3) 0.3836(17) 0.1617(15) 0.104(9) Uani 0.49 1 d D U P D 2
H44D H 0.1144 0.3522 0.2185 0.156 Uiso 0.49 1 calc R U P D 2
H44E H 0.1237 0.4425 0.1460 0.156 Uiso 0.49 1 calc R U P D 2
H44F H -0.0318 0.3879 0.1553 0.156 Uiso 0.49 1 calc R U P D 2
C45 C 0.446(4) 0.1757(19) 0.1050(16) 0.075(7) Uani 0.35 1 d . . P A 1
H45 H 0.4999 0.2058 0.0509 0.090 Uiso 0.35 1 calc R U P A 1
C46 C 0.605(6) 0.117(3) 0.147(3) 0.169(18) Uani 0.35 1 d . U P A 1
H46A H 0.6779 0.1536 0.1606 0.253 Uiso 0.35 1 calc R U P A 1
H46B H 0.5702 0.0728 0.1975 0.253 Uiso 0.35 1 calc R U P A 1
H46C H 0.6669 0.0879 0.1108 0.253 Uiso 0.35 1 calc R U P A 1
C45A C 0.334(3) 0.1519(15) 0.1412(12) 0.109(6) Uani 0.65 1 d . . P A 2
H45A H 0.2215 0.1480 0.1703 0.131 Uiso 0.65 1 calc R U P A 2
C46A C 0.438(3) 0.0775(12) 0.1977(13) 0.127(7) Uani 0.65 1 d . U P A 2
H46D H 0.4551 0.0918 0.2465 0.191 Uiso 0.65 1 calc R U P A 2
H46E H 0.3800 0.0248 0.2130 0.191 Uiso 0.65 1 calc R U P A 2
H46F H 0.5466 0.0669 0.1708 0.191 Uiso 0.65 1 calc R U P A 2
C47 C 0.305(3) 0.1389(12) 0.0761(14) 0.222(10) Uani 1 1 d . . . . .
H47A H 0.2190 0.1868 0.0514 0.332 Uiso 0.35 1 calc R U P A 1
H47B H 0.3520 0.1110 0.0359 0.332 Uiso 0.35 1 calc R U P A 1
H47C H 0.2554 0.0958 0.1225 0.332 Uiso 0.35 1 calc R U P A 1
H47D H 0.2368 0.1902 0.0419 0.332 Uiso 0.65 1 calc R U P A 2
H47E H 0.4117 0.1294 0.0469 0.332 Uiso 0.65 1 calc R U P A 2
H47F H 0.2451 0.0873 0.0890 0.332 Uiso 0.65 1 calc R U P A 2
C1L C 0.9658(12) 0.3825(6) 0.3816(6) 0.085(3) Uani 1 1 d . . . . .
H1L1 H 1.0724 0.3986 0.3512 0.102 Uiso 1 1 calc R U . . .
H1L2 H 0.9743 0.3179 0.4035 0.102 Uiso 1 1 calc R U . . .
Cl1 Cl 0.9403(4) 0.42446(17) 0.46278(16) 0.0956(9) Uani 1 1 d . . . . .
Cl2 Cl 0.8029(3) 0.42022(16) 0.31487(16) 0.0886(8) Uani 1 1 d . . . . .

loop_
_atom_site_aniso_label
_atom_site_aniso_U_11
_atom_site_aniso_U_22
_atom_site_aniso_U_33
_atom_site_aniso_U_23
_atom_site_aniso_U_13
_atom_site_aniso_U_12
Si1 0.0735(15) 0.0871(16) 0.0583(12) -0.0303(11) -0.0094(11) -0.0030(12)
Si2 0.0733(16) 0.0927(17) 0.0582(13) -0.0289(12) -0.0085(11) 0.0039(13)
S1 0.0769(14) 0.0518(10) 0.0749(12) -0.0248(9) -0.0180(10) 0.0095(9)
N2 0.066(4) 0.041(3) 0.072(4) -0.025(3) -0.013(3) 0.005(3)
C3 0.065(4) 0.043(3) 0.046(3) -0.014(3) -0.011(3) 0.001(3)
C4 0.057(4) 0.050(4) 0.056(4) -0.020(3) -0.006(3) -0.004(3)
C5 0.059(4) 0.046(4) 0.054(4) -0.018(3) -0.006(3) -0.002(3)
N6 0.059(4) 0.048(3) 0.058(3) -0.016(3) -0.006(3) 0.002(3)
C7 0.056(4) 0.043(4) 0.051(4) -0.014(3) -0.008(3) 0.001(3)
C8 0.051(4) 0.047(4) 0.060(4) -0.016(3) -0.008(3) 0.002(3)
C9 0.065(5) 0.058(4) 0.069(5) -0.023(4) -0.015(4) 0.001(4)
C10 0.076(6) 0.067(5) 0.064(5) -0.016(4) -0.016(4) 0.012(4)
C11 0.069(5) 0.060(5) 0.069(5) -0.016(4) -0.003(4) 0.006(4)
N12 0.064(4) 0.057(4) 0.069(4) -0.023(3) -0.003(3) 0.002(3)
C13 0.058(4) 0.048(4) 0.053(4) -0.013(3) -0.003(3) -0.001(3)
C14 0.053(4) 0.049(4) 0.064(4) -0.030(3) -0.003(3) -0.005(3)
N15 0.076(5) 0.059(4) 0.067(4) -0.028(3) -0.002(3) -0.004(3)
C16 0.078(6) 0.063(5) 0.090(6) -0.039(5) -0.008(5) 0.003(4)
C17 0.080(6) 0.066(5) 0.069(5) -0.036(4) 0.000(4) -0.007(4)
C18 0.071(5) 0.058(4) 0.060(4) -0.025(4) -0.002(4) -0.011(4)
C19 0.059(4) 0.042(4) 0.055(4) -0.017(3) 0.000(3) -0.007(3)
C20 0.054(4) 0.047(4) 0.053(4) -0.017(3) -0.002(3) -0.003(3)
N21 0.057(4) 0.048(3) 0.052(3) -0.019(3) 0.000(3) -0.004(3)
C22 0.054(4) 0.049(4) 0.047(3) -0.019(3) -0.007(3) -0.002(3)
C23 0.052(4) 0.051(4) 0.053(4) -0.013(3) -0.005(3) -0.005(3)
C24 0.055(4) 0.045(4) 0.058(4) -0.016(3) -0.008(3) 0.000(3)
N25 0.058(4) 0.056(3) 0.071(4) -0.024(3) -0.012(3) 0.005(3)
C26 0.066(5) 0.048(4) 0.062(5) -0.021(3) -0.006(4) -0.003(3)
C27 0.080(6) 0.053(4) 0.070(5) -0.019(4) -0.002(4) -0.005(4)
C28 0.107(9) 0.245(18) 0.125(10) -0.127(12) 0.038(8) -0.075(11)
C29 0.224(17) 0.161(13) 0.090(8) -0.016(9) -0.021(10) -0.109(13)
C30 0.122(10) 0.217(16) 0.144(11) -0.132(12) -0.028(8) -0.027(10)
C31 0.080(6) 0.082(6) 0.076(5) -0.030(5) -0.014(5) -0.006(5)
C32 0.114(9) 0.103(8) 0.099(8) -0.024(6) -0.001(7) 0.015(7)
C33 0.081(7) 0.141(10) 0.103(8) -0.023(7) -0.004(6) -0.018(7)
C34 0.111(8) 0.134(9) 0.066(5) -0.039(6) -0.020(5) 0.034(7)
C35 0.134(11) 0.144(11) 0.119(10) -0.060(9) -0.018(8) 0.035(9)
C36 0.199(15) 0.171(13) 0.073(7) -0.036(8) -0.037(8) 0.077(12)
C37 0.064(5) 0.060(4) 0.053(4) -0.025(3) -0.011(3) -0.002(4)
C38 0.062(5) 0.068(5) 0.074(5) -0.024(4) -0.006(4) -0.001(4)
C39 0.082(8) 0.101(8) 0.086(8) -0.021(7) -0.018(6) -0.006(7)
C40 0.082(10) 0.149(14) 0.114(12) -0.042(11) -0.001(9) 0.007(10)
C41 0.121(15) 0.115(14) 0.179(17) -0.029(13) -0.037(13) -0.043(13)
C39A 0.090(13) 0.087(12) 0.085(12) -0.029(9) -0.001(9) -0.014(9)
C40A 0.12(2) 0.123(19) 0.13(2) -0.027(15) 0.010(16) -0.053(16)
C41A 0.20(3) 0.20(3) 0.22(3) -0.08(2) -0.011(19) -0.029(19)
C42 0.093(7) 0.148(10) 0.072(6) -0.046(6) -0.023(5) 0.025(7)
C43 0.114(9) 0.131(10) 0.082(7) -0.016(6) -0.029(6) 0.015(7)
C44 0.102(15) 0.126(16) 0.072(12) -0.041(12) -0.010(11) 0.022(12)
C44A 0.098(15) 0.108(15) 0.084(14) -0.014(11) 0.006(11) 0.012(12)
C45 0.09(2) 0.089(18) 0.058(14) -0.047(13) -0.007(13) 0.005(15)
C46 0.18(2) 0.16(2) 0.17(2) -0.070(18) -0.025(18) 0.020(17)
C45A 0.110(15) 0.158(19) 0.087(12) -0.068(13) -0.005(11) -0.036(14)
C46A 0.180(15) 0.090(10) 0.124(12) -0.039(9) -0.044(12) -0.019(11)
C47 0.33(3) 0.119(13) 0.24(2) -0.076(15) -0.11(2) -0.018(16)
C1L 0.080(6) 0.079(6) 0.111(7) -0.056(5) -0.012(5) 0.008(5)
Cl1 0.111(2) 0.0895(16) 0.0970(17) -0.0494(14) 0.0030(14) -0.0051(14)
Cl2 0.0683(14) 0.0848(15) 0.1039(17) -0.0187(13) -0.0121(12) -0.0031(11)

loop_
_atom_type_symbol
_atom_type_description
_atom_type_scat_dispersion_real
_atom_type_scat_dispersion_imag
_atom_type_scat_source
C C 0.0181 0.0091 'International Tables Vol C Tables 4.2.6.8 and 6.1.1.4'
H H 0.0000 0.0000 'International Tables Vol C Tables 4.2.6.8 and 6.1.1.4'
Cl Cl 0.3639 0.7018 'International Tables Vol C Tables 4.2.6.8 and 6.1.1.4'
N N 0.0311 0.0180 'International Tables Vol C Tables 4.2.6.8 and 6.1.1.4'
S S 0.3331 0.5567 'International Tables Vol C Tables 4.2.6.8 and 6.1.1.4'
Si Si 0.2541 0.3302 'International Tables Vol C Tables 4.2.6.8 and 6.1.1.4'

loop_
_exptl_crystal_face_index_h
_exptl_crystal_face_index_k
_exptl_crystal_face_index_l
_exptl_crystal_face_perp_dist
0 -2 -1 0.0185
0 2 1 0.0185
2 0 1 0.3160
-2 0 -1 0.3160
0 0 1 0.0210
0 0 -1 0.0210

loop_
_geom_angle_atom_site_label_1
_geom_angle_atom_site_label_2
_geom_angle_atom_site_label_3
_geom_angle
C27 Si1 C31 107.1(4)
C27 Si1 C34 105.3(4)
C31 Si1 C34 108.2(5)
C27 Si1 C28 106.6(5)
C31 Si1 C28 111.1(5)
C34 Si1 C28 118.0(7)
C39 Si2 C45 79.9(13)
C39 Si2 C38 111.4(6)
C45 Si2 C38 116.0(9)
C39 Si2 C42 117.8(6)
C45 Si2 C42 119.5(10)
C38 Si2 C42 109.5(4)
C38 Si2 C45A 102.4(6)
C42 Si2 C45A 101.1(8)
C38 Si2 C39A 100.5(11)
C42 Si2 C39A 102.3(11)
C45A Si2 C39A 139.3(11)
N2 S1 N25 102.3(3)
C3 N2 S1 107.1(5)
N2 C3 C4 126.1(7)
N2 C3 C24 112.6(6)
C4 C3 C24 121.3(6)
C5 C4 C3 115.9(7)
C5 C4 C26 122.7(6)
C3 C4 C26 121.4(6)
N6 C5 C4 116.9(7)
N6 C5 C22 119.6(6)
C4 C5 C22 123.5(6)
C7 N6 C5 117.1(6)
N6 C7 C20 123.7(6)
N6 C7 C8 117.8(7)
C20 C7 C8 118.4(6)
C13 C8 C9 118.5(6)
C13 C8 C7 120.8(7)
C9 C8 C7 120.6(7)
C10 C9 C8 118.8(8)
C10 C9 H9 120.6
C8 C9 H9 120.6
C11 C10 C9 117.9(8)
C11 C10 H10 121.0
C9 C10 H10 121.0
N12 C11 C10 125.6(7)
N12 C11 H11 117.2
C10 C11 H11 117.2
C11 N12 C13 115.3(7)
C8 C13 N12 123.9(7)
C8 C13 C14 120.5(6)
N12 C13 C14 115.6(6)
N15 C14 C19 122.6(7)
N15 C14 C13 117.8(6)
C19 C14 C13 119.6(6)
C14 N15 C16 117.9(7)
N15 C16 C17 123.3(8)
N15 C16 H16 118.3
C17 C16 H16 118.3
C18 C17 C16 119.1(8)
C18 C17 H17 120.5
C16 C17 H17 120.5
C17 C18 C19 118.9(7)
C17 C18 H18 120.5
C19 C18 H18 120.5
C18 C19 C14 118.2(6)
C18 C19 C20 121.5(6)
C14 C19 C20 120.2(7)
N21 C20 C7 120.7(6)
N21 C20 C19 119.0(6)
C7 C20 C19 120.3(6)
C20 N21 C22 116.9(6)
N21 C22 C23 117.4(6)
N21 C22 C5 122.0(6)
C23 C22 C5 120.7(6)
C24 C23 C37 121.8(6)
C24 C23 C22 116.3(7)
C37 C23 C22 121.7(7)
N25 C24 C23 125.4(7)
N25 C24 C3 112.3(6)
C23 C24 C3 122.3(6)
C24 N25 S1 105.7(5)
C27 C26 C4 177.4(9)
C26 C27 Si1 177.1(8)
C29 C28 C30 120.7(12)
C29 C28 Si1 118.9(10)
C30 C28 Si1 112.0(11)
C29 C28 H28 99.7
C30 C28 H28 99.7
Si1 C28 H28 99.7
C28 C29 H29A 109.5
C28 C29 H29B 109.5
H29A C29 H29B 109.5
C28 C29 H29C 109.5
H29A C29 H29C 109.5
H29B C29 H29C 109.5
C28 C30 H30A 109.5
C28 C30 H30B 109.5
H30A C30 H30B 109.5
C28 C30 H30C 109.5
H30A C30 H30C 109.5
H30B C30 H30C 109.5
C33 C31 C32 109.8(9)
C33 C31 Si1 113.1(7)
C32 C31 Si1 112.0(7)
C33 C31 H31 107.2
C32 C31 H31 107.2
Si1 C31 H31 107.2
C31 C32 H32A 109.5
C31 C32 H32B 109.5
H32A C32 H32B 109.5
C31 C32 H32C 109.5
H32A C32 H32C 109.5
H32B C32 H32C 109.5
C31 C33 H33A 109.5
C31 C33 H33B 109.5
H33A C33 H33B 109.5
C31 C33 H33C 109.5
H33A C33 H33C 109.5
H33B C33 H33C 109.5
C35 C34 C36 110.7(10)
C35 C34 Si1 116.1(9)
C36 C34 Si1 112.4(8)
C35 C34 H34 105.6
C36 C34 H34 105.6
Si1 C34 H34 105.6
C34 C35 H35A 109.5
C34 C35 H35B 109.5
H35A C35 H35B 109.5
C34 C35 H35C 109.5
H35A C35 H35C 109.5
H35B C35 H35C 109.5
C34 C36 H36A 109.5
C34 C36 H36B 109.5
H36A C36 H36B 109.5
C34 C36 H36C 109.5
H36A C36 H36C 109.5
H36B C36 H36C 109.5
C38 C37 C23 176.0(9)
C37 C38 Si2 172.2(8)
C41 C39 C40 107.8(16)
C41 C39 Si2 111.9(14)
C40 C39 Si2 114.8(12)
C41 C39 H39 107.3
C40 C39 H39 107.3
Si2 C39 H39 107.3
C39 C40 H40A 109.5
C39 C40 H40B 109.5
H40A C40 H40B 109.5
C39 C40 H40C 109.5
H40A C40 H40C 109.5
H40B C40 H40C 109.5
C39 C41 H41A 109.5
C39 C41 H41B 109.5
H41A C41 H41B 109.5
C39 C41 H41C 109.5
H41A C41 H41C 109.5
H41B C41 H41C 109.5
C41A C39A C40A 110(4)
C41A C39A Si2 114(3)
C40A C39A Si2 114(2)
C41A C39A H39A 106.1
C40A C39A H39A 106.1
Si2 C39A H39A 106.1
C39A C40A H40D 109.5
C39A C40A H40E 109.5
H40D C40A H40E 109.5
C39A C40A H40F 109.5
H40D C40A H40F 109.5
H40E C40A H40F 109.5
C39A C41A H41D 109.5
C39A C41A H41E 109.5
H41D C41A H41E 109.5
C39A C41A H41F 109.5
H41D C41A H41F 109.5
H41E C41A H41F 109.5
C44A C42 C43 119.0(14)
C44 C42 C43 106.6(13)
C44A C42 Si2 120.6(13)
C44 C42 Si2 112.1(12)
C43 C42 Si2 113.9(7)
C44 C42 H42 108.0
C43 C42 H42 108.0
Si2 C42 H42 108.0
C44A C42 H42A 98.5
C43 C42 H42A 98.5
Si2 C42 H42A 98.5
C42 C43 H43A 109.5
C42 C43 H43B 109.5
H43A C43 H43B 109.5
C42 C43 H43C 109.5
H43A C43 H43C 109.5
H43B C43 H43C 109.5
C42 C44 H44A 109.5
C42 C44 H44B 109.5
H44A C44 H44B 109.5
C42 C44 H44C 109.5
H44A C44 H44C 109.5
H44B C44 H44C 109.5
C42 C44A H44D 109.5
C42 C44A H44E 109.5
H44D C44A H44E 109.5
C42 C44A H44F 109.5
H44D C44A H44F 109.5
H44E C44A H44F 109.5
C47 C45 C46 123(3)
C47 C45 Si2 116.4(19)
C46 C45 Si2 113(2)
C47 C45 H45 99.0
C46 C45 H45 99.0
Si2 C45 H45 99.0
C45 C46 H46A 109.5
C45 C46 H46B 109.5
H46A C46 H46B 109.5
C45 C46 H46C 109.5
H46A C46 H46C 109.5
H46B C46 H46C 109.5
C47 C45A C46A 114(2)
C47 C45A Si2 120.0(18)
C46A C45A Si2 114.0(14)
C47 C45A H45A 101.8
C46A C45A H45A 101.8
Si2 C45A H45A 101.8
C45A C46A H46D 109.5
C45A C46A H46E 109.5
H46D C46A H46E 109.5
C45A C46A H46F 109.5
H46D C46A H46F 109.5
H46E C46A H46F 109.5
C45 C47 H47A 109.5
C45 C47 H47B 109.5
H47A C47 H47B 109.5
C45 C47 H47C 109.5
H47A C47 H47C 109.5
H47B C47 H47C 109.5
C45A C47 H47D 109.5
C45A C47 H47E 109.5
H47D C47 H47E 109.5
C45A C47 H47F 109.5
H47D C47 H47F 109.5
H47E C47 H47F 109.5
Cl2 C1L Cl1 113.5(5)
Cl2 C1L H1L1 108.9
Cl1 C1L H1L1 108.9
Cl2 C1L H1L2 108.9
Cl1 C1L H1L2 108.9
H1L1 C1L H1L2 107.7

loop_
_geom_bond_atom_site_label_1
_geom_bond_atom_site_label_2
_geom_bond_distance
Si1 C27 1.819(9)
Si1 C31 1.870(9)
Si1 C34 1.900(11)
Si1 C28 1.923(15)
Si2 C39 1.770(17)
Si2 C45 1.80(2)
Si2 C38 1.812(9)
Si2 C42 1.845(10)
Si2 C45A 1.99(2)
Si2 C39A 2.03(4)
S1 N2 1.584(6)
S1 N25 1.617(7)
N2 C3 1.356(9)
C3 C4 1.412(9)
C3 C24 1.454(10)
C4 C5 1.402(10)
C4 C26 1.421(11)
C5 N6 1.383(9)
C5 C22 1.432(10)
N6 C7 1.299(9)
C7 C20 1.434(10)
C7 C8 1.491(9)
C8 C13 1.368(10)
C8 C9 1.390(11)
C9 C10 1.387(10)
C9 H9 0.9500
C10 C11 1.374(12)
C10 H10 0.9500
C11 N12 1.322(11)
C11 H11 0.9500
N12 C13 1.372(9)
C13 C14 1.482(10)
C14 N15 1.338(9)
C14 C19 1.415(9)
N15 C16 1.348(11)
C16 C17 1.399(12)
C16 H16 0.9500
C17 C18 1.368(11)
C17 H17 0.9500
C18 C19 1.413(11)
C18 H18 0.9500
C19 C20 1.448(9)
C20 N21 1.332(8)
N21 C22 1.363(9)
C22 C23 1.427(9)
C23 C24 1.401(10)
C23 C37 1.405(10)
C24 N25 1.370(8)
C26 C27 1.236(11)
C28 C29 1.349(16)
C28 C30 1.466(15)
C28 H28 1.0000
C29 H29A 0.9800
C29 H29B 0.9800
C29 H29C 0.9800
C30 H30A 0.9800
C30 H30B 0.9800
C30 H30C 0.9800
C31 C33 1.527(15)
C31 C32 1.535(13)
C31 H31 1.0000
C32 H32A 0.9800
C32 H32B 0.9800
C32 H32C 0.9800
C33 H33A 0.9800
C33 H33B 0.9800
C33 H33C 0.9800
C34 C35 1.479(14)
C34 C36 1.557(14)
C34 H34 1.0000
C35 H35A 0.9800
C35 H35B 0.9800
C35 H35C 0.9800
C36 H36A 0.9800
C36 H36B 0.9800
C36 H36C 0.9800
C37 C38 1.243(11)
C39 C41 1.523(17)
C39 C40 1.548(16)
C39 H39 1.0000
C40 H40A 0.9800
C40 H40B 0.9800
C40 H40C 0.9800
C41 H41A 0.9800
C41 H41B 0.9800
C41 H41C 0.9800
C39A C41A 1.53(2)
C39A C40A 1.54(2)
C39A H39A 1.0000
C40A H40D 0.9800
C40A H40E 0.9800
C40A H40F 0.9800
C41A H41D 0.9800
C41A H41E 0.9800
C41A H41F 0.9800
C42 C44A 1.487(17)
C42 C44 1.522(17)
C42 C43 1.540(14)
C42 H42 1.0000
C42 H42A 1.0000
C43 H43A 0.9800
C43 H43B 0.9800
C43 H43C 0.9800
C44 H44A 0.9800
C44 H44B 0.9800
C44 H44C 0.9800
C44A H44D 0.9800
C44A H44E 0.9800
C44A H44F 0.9800
C45 C47 1.54(4)
C45 C46 1.57(5)
C45 H45 1.0000
C46 H46A 0.9800
C46 H46B 0.9800
C46 H46C 0.9800
C45A C47 1.27(2)
C45A C46A 1.49(3)
C45A H45A 1.0000
C46A H46D 0.9800
C46A H46E 0.9800
C46A H46F 0.9800
C47 H47A 0.9800
C47 H47B 0.9800
C47 H47C 0.9800
C47 H47D 0.9800
C47 H47E 0.9800
C47 H47F 0.9800
C1L Cl2 1.742(10)
C1L Cl1 1.751(10)
C1L H1L1 0.9900
C1L H1L2 0.9900

loop_
_geom_torsion_atom_site_label_1
_geom_torsion_atom_site_label_2
_geom_torsion_atom_site_label_3
_geom_torsion_atom_site_label_4
_geom_torsion
N25 S1 N2 C3 0.1(6)
S1 N2 C3 C4 179.5(6)
S1 N2 C3 C24 -0.3(8)
N2 C3 C4 C5 -177.1(7)
C24 C3 C4 C5 2.6(10)
N2 C3 C4 C26 3.7(12)
C24 C3 C4 C26 -176.6(7)
C3 C4 C5 N6 177.6(6)
C26 C4 C5 N6 -3.2(11)
C3 C4 C5 C22 -3.2(11)
C26 C4 C5 C22 176.0(7)
C4 C5 N6 C7 179.5(7)
C22 C5 N6 C7 0.3(10)
C5 N6 C7 C20 -1.4(11)
C5 N6 C7 C8 176.7(6)
N6 C7 C8 C13 -179.0(7)
C20 C7 C8 C13 -0.7(11)
N6 C7 C8 C9 -1.5(11)
C20 C7 C8 C9 176.8(7)
C13 C8 C9 C10 -0.4(12)
C7 C8 C9 C10 -178.0(7)
C8 C9 C10 C11 0.7(12)
C9 C10 C11 N12 -1.0(14)
C10 C11 N12 C13 0.9(12)
C9 C8 C13 N12 0.4(12)
C7 C8 C13 N12 177.9(7)
C9 C8 C13 C14 179.9(7)
C7 C8 C13 C14 -2.6(11)
C11 N12 C13 C8 -0.5(11)
C11 N12 C13 C14 179.9(7)
C8 C13 C14 N15 -177.8(7)
N12 C13 C14 N15 1.8(10)
C8 C13 C14 C19 3.0(11)
N12 C13 C14 C19 -177.4(6)
C19 C14 N15 C16 0.2(11)
C13 C14 N15 C16 -179.0(7)
C14 N15 C16 C17 0.2(13)
N15 C16 C17 C18 -0.2(14)
C16 C17 C18 C19 -0.2(12)
C17 C18 C19 C14 0.5(11)
C17 C18 C19 C20 179.2(7)
N15 C14 C19 C18 -0.5(11)
C13 C14 C19 C18 178.7(7)
N15 C14 C19 C20 -179.2(7)
C13 C14 C19 C20 0.0(10)
N6 C7 C20 N21 1.1(11)
C8 C7 C20 N21 -177.1(6)
N6 C7 C20 C19 -178.2(7)
C8 C7 C20 C19 3.6(10)
C18 C19 C20 N21 -1.2(10)
C14 C19 C20 N21 177.5(6)
C18 C19 C20 C7 178.1(7)
C14 C19 C20 C7 -3.2(10)
C7 C20 N21 C22 0.6(10)
C19 C20 N21 C22 179.9(6)
C20 N21 C22 C23 178.2(6)
C20 N21 C22 C5 -1.7(10)
N6 C5 C22 N21 1.3(11)
C4 C5 C22 N21 -177.9(7)
N6 C5 C22 C23 -178.5(6)
C4 C5 C22 C23 2.3(11)
N21 C22 C23 C24 179.5(6)
C5 C22 C23 C24 -0.6(10)
N21 C22 C23 C37 -4.7(11)
C5 C22 C23 C37 175.1(7)
C37 C23 C24 N25 2.3(12)
C22 C23 C24 N25 178.0(7)
C37 C23 C24 C3 -175.6(7)
C22 C23 C24 C3 0.2(10)
N2 C3 C24 N25 0.4(9)
C4 C3 C24 N25 -179.4(7)
N2 C3 C24 C23 178.5(7)
C4 C3 C24 C23 -1.2(11)
C23 C24 N25 S1 -178.4(6)
C3 C24 N25 S1 -0.3(8)
N2 S1 N25 C24 0.1(6)
C27 Si1 C31 C33 59.6(8)
C34 Si1 C31 C33 -53.4(9)
C28 Si1 C31 C33 175.6(8)
C27 Si1 C31 C32 -65.2(9)
C34 Si1 C31 C32 -178.2(8)
C28 Si1 C31 C32 50.8(10)
C45 Si2 C39 C41 -174.8(16)
C38 Si2 C39 C41 -60.8(14)
C42 Si2 C39 C41 67.0(15)
C45A Si2 C39 C41 -175.5(14)
C39A Si2 C39 C41 9(3)
C45 Si2 C39 C40 -51.5(16)
C38 Si2 C39 C40 62.5(16)
C42 Si2 C39 C40 -169.7(13)
C45A Si2 C39 C40 -52.2(17)
C39A Si2 C39 C40 132(3)
C39 Si2 C42 C44A -114.4(17)
C45 Si2 C42 C44A 151.5(19)
C38 Si2 C42 C44A 14.3(17)
C45A Si2 C42 C44A 121.9(17)
C39A Si2 C42 C44A -91.7(19)
C39 Si2 C42 C44 -84.1(15)
C45 Si2 C42 C44 -178.1(17)
C38 Si2 C42 C44 44.7(14)
C45A Si2 C42 C44 152.3(14)
C39A Si2 C42 C44 -61.3(16)
C39 Si2 C42 C43 37.1(13)
C45 Si2 C42 C43 -57.0(16)
C38 Si2 C42 C43 165.8(9)
C45A Si2 C42 C43 -86.6(12)
C39A Si2 C42 C43 59.9(14)
C39 Si2 C45 C47 -135(2)
C38 Si2 C45 C47 116.2(18)
C42 Si2 C45 C47 -18(3)
C45A Si2 C45 C47 44(2)
C39A Si2 C45 C47 -133(2)
C39 Si2 C45 C46 74(3)
C38 Si2 C45 C46 -35(3)
C42 Si2 C45 C46 -170(3)
C45A Si2 C45 C46 -107(4)
C39A Si2 C45 C46 75(3)
C46A C45A C47 C45 -87(3)
Si2 C45A C47 C45 53(2)
C46 C45 C47 C45A 90(4)
Si2 C45 C47 C45A -58(2)
